data_7113309
loop_
_publ_author_name
'Tomoyuki Mochida'
'Yusuke Funasako'
'Kousuke Takazawa'
'Masashi Takahashi'
'Michio M. Matsushita'
'Tadashi Sugawara'

_publ_section_title
;
 Chemical control of the monovalent-divalent electron-transfer phase
 transition in biferrocenium-TCNQ salts
;
_journal_name_full Chem.Commun.
_journal_page_first 5473
_journal_paper_doi 10.1039/C4CC01296H
_journal_volume 50
_journal_year 2014
_chemical_formula_moiety 'C29 H35 Fe2, 3(C12 H3 F N4)'
_chemical_formula_sum 'C65 H44 F3 Fe2 N12'
_chemical_formula_weight 1161.82
_chemical_name_systematic
;
 ?
;
_space_group_IT_number 2
_symmetry_cell_setting triclinic
_symmetry_space_group_name_Hall '-P 1'
_symmetry_space_group_name_H-M 'P -1'
_atom_sites_solution_hydrogens geom
_atom_sites_solution_primary direct
_atom_sites_solution_secondary difmap
_audit_creation_method SHELXL-97
_cell_angle_alpha 109.208(2)
_cell_angle_beta 105.134(2)
_cell_angle_gamma 97.578(2)
_cell_formula_units_Z 1
_cell_length_a 8.6943(11)
_cell_length_b 12.0631(16)
_cell_length_c 14.3534(18)
_cell_measurement_reflns_used 5995
_cell_measurement_temperature 90
_cell_measurement_theta_max 27.56
_cell_measurement_theta_min 2.49
_cell_volume 1332.5(3)
_computing_cell_refinement 'APEX2 (Bruker AXS, 2006)'
_computing_data_collection 'APEX2 (Bruker AXS, 2006)'
_computing_data_reduction 'SAINT (Bruker AXS, 2004)'
_computing_molecular_graphics 'XSHEL (Bruker AXS,2002)'
_computing_publication_material 'XCIF (Bruker AXS, 2001)'
_computing_structure_refinement 'SHELXL-97 (Sheldrick, 1997)'
_computing_structure_solution 'SHELXS-97 (Sheldrick, 1997)'
_diffrn_ambient_temperature 90
_diffrn_detector_area_resol_mean 8.333
_diffrn_measured_fraction_theta_full 0.979
_diffrn_measured_fraction_theta_max 0.979
_diffrn_measurement_device_type 'Bruker APEXII CCD area detector'
_diffrn_measurement_method 'phi and omega scans'
_diffrn_radiation_monochromator 'Bruker Helios multilayer confocal mirror'
_diffrn_radiation_source 'Bruker TXS fine-focus rotating anode'
_diffrn_radiation_type MoK\a
_diffrn_radiation_wavelength 0.71073
_diffrn_reflns_av_R_equivalents 0.0287
_diffrn_reflns_av_sigmaI/netI 0.0627
_diffrn_reflns_limit_h_max 10
_diffrn_reflns_limit_h_min -10
_diffrn_reflns_limit_k_max 14
_diffrn_reflns_limit_k_min -14
_diffrn_reflns_limit_l_max 8
_diffrn_reflns_limit_l_min -17
_diffrn_reflns_number 6379
_diffrn_reflns_theta_full 25.02
_diffrn_reflns_theta_max 25.02
_diffrn_reflns_theta_min 1.59
_exptl_absorpt_coefficient_mu 0.611
_exptl_absorpt_correction_T_max 0.9209
_exptl_absorpt_correction_T_min 0.9091
_exptl_absorpt_correction_type empirical
_exptl_absorpt_process_details
;
SADABS Sheldrick 1996
;
_exptl_crystal_colour black
_exptl_crystal_density_diffrn 1.448
_exptl_crystal_density_method 'not measured'
_exptl_crystal_description prism
_exptl_crystal_F_000 597
_exptl_crystal_size_max 0.16
_exptl_crystal_size_mid 0.14
_exptl_crystal_size_min 0.14
_refine_diff_density_max 0.741
_refine_diff_density_min -0.453
_refine_diff_density_rms 0.069
_refine_ls_extinction_method none
_refine_ls_goodness_of_fit_ref 1.025
_refine_ls_hydrogen_treatment constr
_refine_ls_matrix_type full
_refine_ls_number_parameters 425
_refine_ls_number_reflns 4620
_refine_ls_number_restraints 72
_refine_ls_restrained_S_all 1.024
_refine_ls_R_factor_all 0.0404
_refine_ls_R_factor_gt 0.0393
_refine_ls_shift/su_max 0.021
_refine_ls_shift/su_mean 0.001
_refine_ls_structure_factor_coef Fsqd
_refine_ls_weighting_details 'calc w=1/[\s^2^(Fo^2^)+(0.0384P)^2^+1.2167P] where P=(Fo^2^+2Fc^2^)/3'
_refine_ls_weighting_scheme calc
_refine_ls_wR_factor_gt 0.1063
_refine_ls_wR_factor_ref 0.1072
_reflns_number_gt 4444
_reflns_number_total 4620
_reflns_threshold_expression >2sigma(I)
_cod_data_source_file c4cc01296h1.cif
_cod_data_source_block iBunPeF1
_cod_database_code 7113309

loop_
_symmetry_equiv_pos_as_xyz
'x, y, z'
'-x, -y, -z'

loop_
_atom_site_label
_atom_site_type_symbol
_atom_site_fract_x
_atom_site_fract_y
_atom_site_fract_z
_atom_site_U_iso_or_equiv
_atom_site_adp_type
_atom_site_occupancy
_atom_site_symmetry_multiplicity
_atom_site_calc_flag
_atom_site_refinement_flags
_atom_site_disorder_assembly
_atom_site_disorder_group
C1 C 0.599(2) 0.8069(16) 0.5648(11) 0.045(3) Uani 0.50 1 d PU A 1
H1A H 0.6490 0.7768 0.6182 0.068 Uiso 0.50 1 calc PR A 1
H1B H 0.4976 0.7478 0.5152 0.068 Uiso 0.50 1 calc PR A 1
H1C H 0.5725 0.8838 0.5981 0.068 Uiso 0.50 1 calc PR A 1
C2 C 0.6643(8) 0.8750(6) 0.4206(5) 0.0412(13) Uani 0.50 1 d P A 1
H2A H 0.5695 0.8157 0.3643 0.062 Uiso 0.50 1 calc PR A 1
H2B H 0.7534 0.8896 0.3929 0.062 Uiso 0.50 1 calc PR A 1
H2C H 0.6330 0.9509 0.4498 0.062 Uiso 0.50 1 calc PR A 1
C3 C 0.8708(7) 0.9210(5) 0.5933(4) 0.0413(13) Uani 0.50 1 d P A 1
H3A H 0.9079 0.8909 0.6490 0.062 Uiso 0.50 1 calc PR A 1
H3B H 0.8395 0.9971 0.6215 0.062 Uiso 0.50 1 calc PR A 1
H3C H 0.9600 0.9348 0.5655 0.062 Uiso 0.50 1 calc PR A 1
C4 C 0.7216(9) 0.8268(7) 0.5052(5) 0.0210(14) Uani 0.50 1 d PU A 1
C5 C 0.8053(12) 0.7281(10) 0.4813(7) 0.0204(18) Uani 0.50 1 d PU A 1
H5A H 0.7279 0.6528 0.4690 0.024 Uiso 0.50 1 calc PR A 1
H5B H 0.8984 0.7440 0.5447 0.024 Uiso 0.50 1 calc PR A 1
F1A F 0.46339(17) 0.55797(13) -0.07009(11) 0.0186(5) Uani 0.815(4) 1 d P B 1
C34 C 0.7525(9) 0.9295(5) 0.4871(6) 0.0410(14) Uani 0.50 1 d P A 2
H34A H 0.8090 0.9270 0.4359 0.061 Uiso 0.50 1 calc PR A 2
H34B H 0.8322 0.9682 0.5577 0.061 Uiso 0.50 1 calc PR A 2
H34C H 0.6690 0.9760 0.4792 0.061 Uiso 0.50 1 calc PR A 2
C36 C 0.6699(9) 0.7999(7) 0.4692(6) 0.0265(16) Uani 0.50 1 d PU A 2
C37 C 0.7705(11) 0.7064(9) 0.4608(7) 0.016(2) Uani 0.50 1 d PU A 2
H37A H 0.8444 0.7221 0.5315 0.019 Uiso 0.50 1 calc PR A 2
H37B H 0.6953 0.6258 0.4353 0.019 Uiso 0.50 1 calc PR A 2
C35 C 0.5836(17) 0.8023(11) 0.5435(9) 0.025(2) Uani 0.50 1 d PU A 2
H35A H 0.5170 0.8621 0.5456 0.037 Uiso 0.50 1 calc PR A 2
H35B H 0.6633 0.8241 0.6129 0.037 Uiso 0.50 1 calc PR A 2
H35C H 0.5121 0.7222 0.5222 0.037 Uiso 0.50 1 calc PR A 2
F1B F 0.8923(8) 0.9798(7) 0.2220(6) 0.029(2) Uani 0.185(4) 1 d P B 2
C6 C 0.8717(2) 0.70266(19) 0.39060(16) 0.0164(4) Uani 1 1 d . . .
C7 C 0.8037(3) 0.6218(2) 0.28473(17) 0.0272(5) Uani 1 1 d . A .
H7 H 0.6921 0.5657 0.2519 0.033 Uiso 1 1 calc R . .
C8 C 0.9190(4) 0.6329(2) 0.23352(18) 0.0365(7) Uani 1 1 d U . .
H8 H 0.9026 0.5876 0.1581 0.044 Uiso 1 1 calc R A .
C9 C 1.0616(4) 0.7216(2) 0.3072(2) 0.0359(7) Uani 1 1 d . A .
H9 H 1.1628 0.7505 0.2928 0.043 Uiso 1 1 calc R . .
C10 C 1.0326(3) 0.7640(2) 0.40452(18) 0.0225(5) Uani 1 1 d . A .
H10 H 1.1105 0.8277 0.4708 0.027 Uiso 1 1 calc R . .
C11 C 1.0383(2) 0.48895(19) 0.45928(15) 0.0137(4) Uani 1 1 d . . .
C12 C 0.9676(3) 0.40390(19) 0.35444(15) 0.0171(4) Uani 1 1 d . A .
H12 H 0.8569 0.3466 0.3239 0.020 Uiso 1 1 calc R . .
C13 C 1.0818(3) 0.4131(2) 0.30152(16) 0.0214(5) Uani 1 1 d . . .
H13 H 1.0659 0.3634 0.2271 0.026 Uiso 1 1 calc R A .
C14 C 1.2237(3) 0.5043(2) 0.37251(18) 0.0232(5) Uani 1 1 d . A .
H14 H 1.3251 0.5294 0.3567 0.028 Uiso 1 1 calc R . .
C15 C 1.1976(3) 0.5529(2) 0.47034(16) 0.0188(4) Uani 1 1 d . A .
H15 H 1.2774 0.6171 0.5356 0.023 Uiso 1 1 calc R . .
C16 C 0.7011(3) 0.4818(2) -0.13782(16) 0.0185(4) Uani 1 1 d . . .
C17 C 0.9692(3) 0.6137(2) -0.04170(15) 0.0188(4) Uani 1 1 d . . .
C18 C 0.7972(2) 0.5943(2) -0.05761(15) 0.0165(4) Uani 1 1 d . . .
C19 C 0.7361(2) 0.68206(19) 0.00417(15) 0.0150(4) Uani 1 1 d . B .
C20 C 0.5685(2) 0.66341(19) 0.00036(15) 0.0150(4) Uani 1 1 d . . .
H20 H 0.4937 0.5908 -0.0503 0.018 Uiso 0.185(4) 1 calc PR B 2
C21 C 0.8422(2) 0.7952(2) 0.07950(15) 0.0166(4) Uani 1 1 d . . .
H21 H 0.9546 0.8125 0.0846 0.020 Uiso 1 1 calc R B .
C22 C 0.5105(2) 0.74357(19) 0.06497(15) 0.0149(4) Uani 1 1 d . B .
H22 H 0.3984 0.7254 0.0604 0.018 Uiso 1 1 calc R . .
C23 C 0.7863(2) 0.8779(2) 0.14352(15) 0.0163(4) Uani 1 1 d . B .
H23 H 0.8599 0.9523 0.1918 0.020 Uiso 0.815(4) 1 calc PR B 1
C24 C 0.6179(2) 0.85555(19) 0.13998(15) 0.0147(4) Uani 1 1 d . . .
C25 C 0.5598(2) 0.93965(19) 0.20663(15) 0.0164(4) Uani 1 1 d . B .
C26 C 0.3939(3) 0.9144(2) 0.20580(16) 0.0190(4) Uani 1 1 d . . .
C27 C 0.6612(3) 1.0543(2) 0.28058(16) 0.0189(4) Uani 1 1 d . . .
C28 C 0.2074(3) 0.14368(19) 0.12850(15) 0.0180(4) Uani 1 1 d . . .
C29 C 0.4707(2) 0.2823(2) 0.21134(16) 0.0176(4) Uani 1 1 d . . .
C30 C 0.3749(2) 0.16946(19) 0.13249(15) 0.0155(4) Uani 1 1 d . . .
C31 C 0.4374(2) 0.08508(19) 0.06757(15) 0.0142(4) Uani 1 1 d . . .
C32 C 0.6042(2) 0.10925(19) 0.06996(15) 0.0140(4) Uani 1 1 d . . .
H32 H 0.6756 0.1847 0.1178 0.017 Uiso 0.50 1 calc PR C 2
C33 C 0.6649(2) 0.02892(19) 0.00670(15) 0.0146(4) Uani 1 1 d . . .
H33 H 0.7771 0.0490 0.0120 0.018 Uiso 1 1 calc R . .
F2 F 0.7050(3) 0.2192(2) 0.13995(17) 0.0177(5) Uani 0.50 1 d P D 1
Fe1 Fe 1.01965(3) 0.58001(2) 0.35594(2) 0.01411(12) Uani 1 1 d . A .
N1 N 0.6315(2) 0.38999(18) -0.20500(15) 0.0256(4) Uani 1 1 d . . .
N2 N 1.1076(2) 0.62610(19) -0.02988(15) 0.0264(4) Uani 1 1 d . . .
N3 N 0.2608(2) 0.89487(19) 0.20624(15) 0.0263(4) Uani 1 1 d . B .
N4 N 0.7406(3) 1.14695(19) 0.34060(15) 0.0286(5) Uani 1 1 d . B .
N5 N 0.0738(2) 0.12860(19) 0.12808(16) 0.0280(4) Uani 1 1 d . . .
N6 N 0.5411(2) 0.37534(19) 0.27681(15) 0.0290(5) Uani 1 1 d . . .

loop_
_atom_site_aniso_label
_atom_site_aniso_U_11
_atom_site_aniso_U_22
_atom_site_aniso_U_33
_atom_site_aniso_U_23
_atom_site_aniso_U_13
_atom_site_aniso_U_12
C1 0.050(6) 0.054(5) 0.049(6) 0.018(4) 0.043(5) 0.017(4)
C2 0.048(4) 0.045(4) 0.042(3) 0.021(3) 0.019(3) 0.024(3)
C3 0.036(3) 0.044(3) 0.037(3) 0.004(3) 0.016(2) 0.012(3)
C4 0.026(3) 0.024(3) 0.018(3) 0.009(3) 0.012(2) 0.011(3)
C5 0.018(4) 0.028(4) 0.015(3) 0.007(3) 0.007(3) 0.005(3)
F1A 0.0169(8) 0.0190(9) 0.0142(8) 0.0014(6) 0.0036(6) 0.0014(6)
C34 0.058(4) 0.028(3) 0.061(4) 0.024(3) 0.045(4) 0.023(3)
C36 0.028(4) 0.027(3) 0.030(4) 0.011(3) 0.018(3) 0.011(3)
C37 0.015(3) 0.016(3) 0.017(3) 0.007(2) 0.007(2) 0.001(2)
C35 0.027(3) 0.021(3) 0.026(3) 0.006(2) 0.012(2) 0.006(2)
F1B 0.021(4) 0.032(4) 0.028(4) 0.004(3) 0.009(3) 0.003(3)
C6 0.0191(10) 0.0197(11) 0.0153(10) 0.0096(9) 0.0075(8) 0.0091(8)
C7 0.0333(13) 0.0257(12) 0.0168(11) 0.0061(9) -0.0025(9) 0.0144(10)
C8 0.0737(19) 0.0382(15) 0.0157(11) 0.0187(11) 0.0214(12) 0.0366(14)
C9 0.0580(17) 0.0333(14) 0.0528(17) 0.0335(14) 0.0455(15) 0.0289(13)
C10 0.0239(11) 0.0159(11) 0.0280(12) 0.0066(9) 0.0110(9) 0.0050(9)
C11 0.0153(9) 0.0189(10) 0.0103(9) 0.0083(8) 0.0047(8) 0.0063(8)
C12 0.0242(11) 0.0169(11) 0.0111(9) 0.0062(8) 0.0054(8) 0.0065(9)
C13 0.0367(13) 0.0230(12) 0.0141(10) 0.0100(9) 0.0148(9) 0.0174(10)
C14 0.0254(11) 0.0354(13) 0.0252(12) 0.0203(10) 0.0180(10) 0.0172(10)
C15 0.0164(10) 0.0277(12) 0.0175(10) 0.0126(9) 0.0079(8) 0.0068(9)
C16 0.0190(10) 0.0287(13) 0.0166(10) 0.0136(10) 0.0106(9) 0.0113(9)
C17 0.0207(11) 0.0249(12) 0.0111(9) 0.0062(9) 0.0049(8) 0.0091(9)
C18 0.0158(10) 0.0240(11) 0.0124(9) 0.0091(8) 0.0049(8) 0.0070(8)
C19 0.0160(10) 0.0228(11) 0.0098(9) 0.0100(8) 0.0039(8) 0.0070(8)
C20 0.0149(9) 0.0189(11) 0.0112(9) 0.0075(8) 0.0029(8) 0.0026(8)
C21 0.0121(9) 0.0253(11) 0.0139(9) 0.0101(9) 0.0034(8) 0.0048(8)
C22 0.0139(9) 0.0205(11) 0.0125(9) 0.0088(8) 0.0048(8) 0.0035(8)
C23 0.0142(10) 0.0211(11) 0.0119(9) 0.0063(8) 0.0020(8) 0.0036(8)
C24 0.0153(10) 0.0212(11) 0.0106(9) 0.0091(8) 0.0046(8) 0.0051(8)
C25 0.0164(10) 0.0215(11) 0.0124(9) 0.0071(8) 0.0061(8) 0.0038(8)
C26 0.0249(12) 0.0210(11) 0.0134(10) 0.0061(9) 0.0101(8) 0.0065(9)
C27 0.0201(10) 0.0263(12) 0.0149(10) 0.0098(10) 0.0096(9) 0.0076(9)
C28 0.0190(11) 0.0214(11) 0.0126(10) 0.0036(8) 0.0057(8) 0.0076(9)
C29 0.0157(10) 0.0252(12) 0.0152(10) 0.0107(10) 0.0050(8) 0.0074(9)
C30 0.0135(9) 0.0219(11) 0.0123(9) 0.0081(9) 0.0038(8) 0.0049(8)
C31 0.0129(9) 0.0219(11) 0.0113(9) 0.0103(8) 0.0038(8) 0.0062(8)
C32 0.0125(9) 0.0183(10) 0.0106(9) 0.0065(8) 0.0023(7) 0.0026(8)
C33 0.0112(9) 0.0227(11) 0.0120(9) 0.0094(8) 0.0033(8) 0.0039(8)
F2 0.0143(11) 0.0198(13) 0.0135(11) 0.0021(10) 0.0026(9) 0.0005(9)
Fe1 0.01958(18) 0.01840(19) 0.00828(17) 0.00666(13) 0.00766(12) 0.00673(13)
N1 0.0275(10) 0.0278(11) 0.0193(10) 0.0071(9) 0.0076(8) 0.0049(9)
N2 0.0189(10) 0.0337(12) 0.0230(10) 0.0054(9) 0.0065(8) 0.0090(8)
N3 0.0238(10) 0.0311(11) 0.0266(10) 0.0095(9) 0.0143(8) 0.0065(8)
N4 0.0349(11) 0.0254(11) 0.0211(10) 0.0060(9) 0.0085(9) 0.0020(9)
N5 0.0176(10) 0.0335(12) 0.0271(10) 0.0030(9) 0.0092(8) 0.0058(8)
N6 0.0303(11) 0.0283(12) 0.0215(10) 0.0090(9) 0.0007(9) 0.0013(9)

loop_
_atom_type_symbol
_atom_type_description
_atom_type_scat_dispersion_real
_atom_type_scat_dispersion_imag
_atom_type_scat_source
C C 0.0033 0.0016 'International Tables Vol C Tables 4.2.6.8 and 6.1.1.4'
H H 0.0000 0.0000 'International Tables Vol C Tables 4.2.6.8 and 6.1.1.4'
N N 0.0061 0.0033 'International Tables Vol C Tables 4.2.6.8 and 6.1.1.4'
F F 0.0171 0.0103 'International Tables Vol C Tables 4.2.6.8 and 6.1.1.4'
Fe Fe 0.3463 0.8444 'International Tables Vol C Tables 4.2.6.8 and 6.1.1.4'

loop_
_geom_angle_atom_site_label_1
_geom_angle_atom_site_label_2
_geom_angle_atom_site_label_3
_geom_angle
_geom_angle_site_symmetry_1
_geom_angle_site_symmetry_3
C4 C1 H1A 109.5 . .
C4 C1 H1B 109.5 . .
H1A C1 H1B 109.5 . .
C4 C1 H1C 109.5 . .
H1A C1 H1C 109.5 . .
H1B C1 H1C 109.5 . .
C4 C2 H2A 109.5 . .
C4 C2 H2B 109.5 . .
H2A C2 H2B 109.5 . .
C4 C2 H2C 109.5 . .
H2A C2 H2C 109.5 . .
H2B C2 H2C 109.5 . .
C4 C3 H3A 109.5 . .
C4 C3 H3B 109.5 . .
H3A C3 H3B 109.5 . .
C4 C3 H3C 109.5 . .
H3A C3 H3C 109.5 . .
H3B C3 H3C 109.5 . .
C5 C4 C2 116.6(6) . .
C5 C4 C3 96.3(6) . .
C2 C4 C3 108.9(6) . .
C5 C4 C1 112.5(9) . .
C2 C4 C1 116.6(8) . .
C3 C4 C1 102.7(7) . .
C4 C5 C6 119.8(8) . .
C4 C5 H5A 107.4 . .
C6 C5 H5A 107.4 . .
C4 C5 H5B 107.4 . .
C6 C5 H5B 107.4 . .
H5A C5 H5B 106.9 . .
C36 C34 H34A 109.5 . .
C36 C34 H34B 109.5 . .
H34A C34 H34B 109.5 . .
C36 C34 H34C 109.5 . .
H34A C34 H34C 109.5 . .
H34B C34 H34C 109.5 . .
C35 C36 C37 111.5(8) . .
C35 C36 C34 110.2(7) . .
C37 C36 C34 118.8(6) . .
C6 C37 C36 115.2(7) . .
C6 C37 H37A 108.5 . .
C36 C37 H37A 108.5 . .
C6 C37 H37B 108.5 . .
C36 C37 H37B 108.5 . .
H37A C37 H37B 107.5 . .
C36 C35 H35A 109.5 . .
C36 C35 H35B 109.5 . .
H35A C35 H35B 109.5 . .
C36 C35 H35C 109.5 . .
H35A C35 H35C 109.5 . .
H35B C35 H35C 109.5 . .
C7 C6 C10 107.12(19) . .
C7 C6 C37 118.5(4) . .
C10 C6 C37 134.4(4) . .
C7 C6 C5 132.1(4) . .
C10 C6 C5 120.7(4) . .
C37 C6 C5 13.7(5) . .
C7 C6 Fe1 70.00(12) . .
C10 C6 Fe1 68.78(12) . .
C37 C6 Fe1 125.6(4) . .
C5 C6 Fe1 125.1(4) . .
C8 C7 C6 109.0(2) . .
C8 C7 Fe1 69.74(14) . .
C6 C7 Fe1 70.58(12) . .
C8 C7 H7 125.5 . .
C6 C7 H7 125.5 . .
Fe1 C7 H7 125.5 . .
C7 C8 C9 108.0(2) . .
C7 C8 Fe1 70.99(12) . .
C9 C8 Fe1 69.54(13) . .
C7 C8 H8 126.0 . .
C9 C8 H8 126.0 . .
Fe1 C8 H8 126.0 . .
C8 C9 C10 107.6(2) . .
C8 C9 Fe1 70.44(13) . .
C10 C9 Fe1 69.97(13) . .
C8 C9 H9 126.2 . .
C10 C9 H9 126.2 . .
Fe1 C9 H9 126.2 . .
C6 C10 C9 108.3(2) . .
C6 C10 Fe1 71.41(12) . .
C9 C10 Fe1 69.88(13) . .
C6 C10 H10 125.8 . .
C9 C10 H10 125.8 . .
Fe1 C10 H10 125.8 . .
C12 C11 C15 107.84(18) . .
C12 C11 C11 126.6(2) . 2_766
C15 C11 C11 125.5(2) . 2_766
C12 C11 Fe1 70.24(11) . .
C15 C11 Fe1 69.35(11) . .
C11 C11 Fe1 124.34(19) 2_766 .
C13 C12 C11 108.21(19) . .
C13 C12 Fe1 70.38(12) . .
C11 C12 Fe1 70.19(11) . .
C13 C12 H12 125.9 . .
C11 C12 H12 125.9 . .
Fe1 C12 H12 125.9 . .
C12 C13 C14 108.29(18) . .
C12 C13 Fe1 70.40(12) . .
C14 C13 Fe1 69.87(12) . .
C12 C13 H13 125.9 . .
C14 C13 H13 125.9 . .
Fe1 C13 H13 125.9 . .
C13 C14 C15 108.31(19) . .
C13 C14 Fe1 70.57(12) . .
C15 C14 Fe1 69.80(12) . .
C13 C14 H14 125.8 . .
C15 C14 H14 125.8 . .
Fe1 C14 H14 125.8 . .
C14 C15 C11 107.34(19) . .
C14 C15 Fe1 70.39(12) . .
C11 C15 Fe1 70.59(11) . .
C14 C15 H15 126.3 . .
C11 C15 H15 126.3 . .
Fe1 C15 H15 126.3 . .
N1 C16 C18 175.8(2) . .
N2 C17 C18 178.3(2) . .
C19 C18 C17 119.98(19) . .
C19 C18 C16 125.49(18) . .
C17 C18 C16 114.53(18) . .
C18 C19 C20 122.96(19) . .
C18 C19 C21 121.19(18) . .
C20 C19 C21 115.78(18) . .
C22 C20 F1A 118.52(18) . .
C22 C20 C19 123.58(19) . .
F1A C20 C19 117.88(18) . .
C22 C20 H20 118.2 . .
F1A C20 H20 1.7 . .
C19 C20 H20 118.2 . .
C23 C21 C19 121.71(18) . .
C23 C21 H21 119.1 . .
C19 C21 H21 119.1 . .
C20 C22 C24 119.94(18) . .
C20 C22 H22 120.0 . .
C24 C22 H22 120.0 . .
C21 C23 F1B 120.9(3) . .
C21 C23 C24 121.39(19) . .
F1B C23 C24 117.3(3) . .
C21 C23 H23 119.3 . .
F1B C23 H23 6.8 . .
C24 C23 H23 119.3 . .
C25 C24 C22 120.71(18) . .
C25 C24 C23 121.74(19) . .
C22 C24 C23 117.56(18) . .
C24 C25 C27 122.72(18) . .
C24 C25 C26 121.35(19) . .
C27 C25 C26 115.92(18) . .
N3 C26 C25 179.3(3) . .
N4 C27 C25 178.9(2) . .
N5 C28 C30 176.8(2) . .
N6 C29 C30 176.3(2) . .
C31 C30 C29 124.47(18) . .
C31 C30 C28 121.59(19) . .
C29 C30 C28 113.81(18) . .
C30 C31 C33 121.28(18) . 2_655
C30 C31 C32 122.49(19) . .
C33 C31 C32 116.22(18) 2_655 .
C33 C32 F2 119.78(19) . .
C33 C32 C31 122.83(19) . .
F2 C32 C31 117.38(19) . .
C33 C32 H32 118.6 . .
F2 C32 H32 1.2 . .
C31 C32 H32 118.6 . .
C32 C33 C31 120.95(18) . 2_655
C32 C33 H33 119.5 . .
C31 C33 H33 119.5 2_655 .
C10 Fe1 C9 40.15(10) . .
C10 Fe1 C8 67.03(10) . .
C9 Fe1 C8 40.02(12) . .
C10 Fe1 C15 107.60(9) . .
C9 Fe1 C15 122.87(11) . .
C8 Fe1 C15 159.15(11) . .
C10 Fe1 C14 124.52(9) . .
C9 Fe1 C14 109.89(10) . .
C8 Fe1 C14 125.23(9) . .
C15 Fe1 C14 39.81(8) . .
C10 Fe1 C7 66.46(9) . .
C9 Fe1 C7 66.52(11) . .
C8 Fe1 C7 39.27(11) . .
C15 Fe1 C7 159.13(9) . .
C14 Fe1 C7 160.04(9) . .
C10 Fe1 C11 122.13(9) . .
C9 Fe1 C11 157.78(11) . .
C8 Fe1 C11 160.09(11) . .
C15 Fe1 C11 40.06(8) . .
C14 Fe1 C11 66.54(8) . .
C7 Fe1 C11 124.49(9) . .
C10 Fe1 C12 157.45(9) . .
C9 Fe1 C12 161.32(10) . .
C8 Fe1 C12 125.78(10) . .
C15 Fe1 C12 66.93(8) . .
C14 Fe1 C12 66.30(9) . .
C7 Fe1 C12 110.35(9) . .
C11 Fe1 C12 39.57(8) . .
C10 Fe1 C13 160.93(9) . .
C9 Fe1 C13 126.13(9) . .
C8 Fe1 C13 111.31(9) . .
C15 Fe1 C13 66.75(9) . .
C14 Fe1 C13 39.56(9) . .
C7 Fe1 C13 125.27(9) . .
C11 Fe1 C13 66.21(8) . .
C12 Fe1 C13 39.22(8) . .
C10 Fe1 C6 39.81(8) . .
C9 Fe1 C6 67.01(9) . .
C8 Fe1 C6 66.54(9) . .
C15 Fe1 C6 123.20(8) . .
C14 Fe1 C6 159.39(9) . .
C7 Fe1 C6 39.42(8) . .
C11 Fe1 C6 108.11(8) . .
C12 Fe1 C6 123.27(8) . .
C13 Fe1 C6 158.68(9) . .

loop_
_geom_bond_atom_site_label_1
_geom_bond_atom_site_label_2
_geom_bond_distance
_geom_bond_site_symmetry_2
C1 C4 1.573(17) .
C1 H1A 0.9800 .
C1 H1B 0.9800 .
C1 H1C 0.9800 .
C2 C4 1.512(9) .
C2 H2A 0.9800 .
C2 H2B 0.9800 .
C2 H2C 0.9800 .
C3 C4 1.544(8) .
C3 H3A 0.9800 .
C3 H3B 0.9800 .
C3 H3C 0.9800 .
C4 C5 1.469(12) .
C5 C6 1.516(11) .
C5 H5A 0.9900 .
C5 H5B 0.9900 .
F1A C20 1.356(2) .
C34 C36 1.539(10) .
C34 H34A 0.9800 .
C34 H34B 0.9800 .
C34 H34C 0.9800 .
C36 C35 1.451(17) .
C36 C37 1.509(12) .
C37 C6 1.495(11) .
C37 H37A 0.9900 .
C37 H37B 0.9900 .
C35 H35A 0.9800 .
C35 H35B 0.9800 .
C35 H35C 0.9800 .
F1B C23 1.370(8) .
C6 C7 1.419(3) .
C6 C10 1.424(3) .
C6 Fe1 2.108(2) .
C7 C8 1.406(4) .
C7 Fe1 2.100(2) .
C7 H7 1.0000 .
C8 C9 1.422(4) .
C8 Fe1 2.084(2) .
C8 H8 1.0000 .
C9 C10 1.423(3) .
C9 Fe1 2.072(2) .
C9 H9 1.0000 .
C10 Fe1 2.073(2) .
C10 H10 1.0000 .
C11 C12 1.425(3) .
C11 C15 1.436(3) .
C11 C11 1.459(4) 2_766
C11 Fe1 2.1040(19) .
C12 C13 1.413(3) .
C12 Fe1 2.105(2) .
C12 H12 1.0000 .
C13 C14 1.421(3) .
C13 Fe1 2.105(2) .
C13 H13 1.0000 .
C14 C15 1.424(3) .
C14 Fe1 2.095(2) .
C14 H14 1.0000 .
C15 Fe1 2.088(2) .
C15 H15 1.0000 .
C16 N1 1.157(3) .
C16 C18 1.428(3) .
C17 N2 1.152(3) .
C17 C18 1.427(3) .
C18 C19 1.402(3) .
C19 C20 1.429(3) .
C19 C21 1.435(3) .
C20 C22 1.354(3) .
C20 H20 0.9500 .
C21 C23 1.355(3) .
C21 H21 0.9500 .
C22 C24 1.429(3) .
C22 H22 0.9500 .
C23 C24 1.438(3) .
C23 H23 0.9500 .
C24 C25 1.396(3) .
C25 C27 1.428(3) .
C25 C26 1.430(3) .
C26 N3 1.153(3) .
C27 N4 1.149(3) .
C28 N5 1.150(3) .
C28 C30 1.430(3) .
C29 N6 1.159(3) .
C29 C30 1.422(3) .
C30 C31 1.410(3) .
C31 C33 1.427(3) 2_655
C31 C32 1.430(3) .
C32 C33 1.360(3) .
C32 F2 1.376(3) .
C32 H32 0.9500 .
C33 C31 1.427(3) 2_655
C33 H33 0.9500 .
